data_4073694
loop_
_publ_author_name
'Lama\<c, Martin'
'Tauchman, Ji\<r\'i'
'C\'isa\<rov\'a, Ivana'
'\<St\<epni\<cka, Petr'

_publ_section_title
;
 Preparation of Chiral Phosphinoferrocene Carboxamide Ligands and Their
 Application to Palladium-Catalyzed Asymmetric Allylic Alkylation
;
_journal_issue 20
_journal_name_full Organometallics
_journal_page_first 5042
_journal_paper_doi 10.1021/om700542s
_journal_volume 26
_journal_year 2007
_chemical_absolute_configuration rmad
_chemical_formula_moiety 'C45 H39 Fe N O P Pd, Cl O4, C3 H6 O'
_chemical_formula_sum 'C48 H45 Cl Fe N O6 P Pd'
_chemical_formula_weight 960.52
_chemical_name_systematic
; 
 ? 
;
_space_group_IT_number 19
_symmetry_cell_setting orthorhombic
_symmetry_space_group_name_Hall 'P 2ac 2ab'
_symmetry_space_group_name_H-M 'P 21 21 21'
_atom_sites_solution_hydrogens mixed
_atom_sites_solution_primary direct
_atom_sites_solution_secondary difmap
_audit_creation_method SHELXL-97
_cell_angle_alpha 90.00
_cell_angle_beta 90.00
_cell_angle_gamma 90.00
_cell_formula_units_Z 4
_cell_length_a 9.4409(1)
_cell_length_b 15.8585(2)
_cell_length_c 28.5158(3)
_cell_measurement_reflns_used 167451
_cell_measurement_temperature 150(2)
_cell_measurement_theta_max 27.48
_cell_measurement_theta_min 1.00
_cell_volume 4269.34(8)
_computing_cell_refinement 'HKL Scalepack (Otwinowski & Minor, 1997)'
_computing_data_collection 'Collect (Nonius BV, 1997-2000)'
_computing_data_reduction 'HKL Denzo and Scalepack (Otwinowski & Minor, 1997)'
_computing_molecular_graphics 'PLATON (Spek, 2001)'
_computing_structure_refinement 'SHELXL-97 (Sheldrick, 1997)'
_computing_structure_solution 'SIR97 (Altomare et al., 1994)'
_diffrn_ambient_temperature 150(2)
_diffrn_detector_area_resol_mean 9.091
_diffrn_measured_fraction_theta_full 0.998
_diffrn_measured_fraction_theta_max 0.998
_diffrn_measurement_device_type KappaCCD
_diffrn_measurement_method '\w and \p scans to fill the Ewald sphere'
_diffrn_radiation_monochromator 'horizontally mounted graphite crystal'
_diffrn_radiation_source 'fine-focus sealed tube'
_diffrn_radiation_type MoK\a
_diffrn_radiation_wavelength 0.71073
_diffrn_reflns_av_R_equivalents 0.0625
_diffrn_reflns_av_sigmaI/netI 0.0370
_diffrn_reflns_limit_h_max 12
_diffrn_reflns_limit_h_min -12
_diffrn_reflns_limit_k_max 20
_diffrn_reflns_limit_k_min -20
_diffrn_reflns_limit_l_max 36
_diffrn_reflns_limit_l_min -36
_diffrn_reflns_number 52778
_diffrn_reflns_theta_full 27.47
_diffrn_reflns_theta_max 27.47
_diffrn_reflns_theta_min 1.43
_diffrn_standards_number 0
_exptl_absorpt_coefficient_mu 0.912
_exptl_absorpt_correction_T_max 0.860
_exptl_absorpt_correction_T_min 0.673
_exptl_absorpt_correction_type gaussian
_exptl_absorpt_process_details
;
gaussian absorption correction based on
indexed crystal shape
;
_exptl_crystal_colour orange
_exptl_crystal_density_diffrn 1.494
_exptl_crystal_density_method 'not measured'
_exptl_crystal_description prism
_exptl_crystal_F_000 1968
_exptl_crystal_size_max 0.55
_exptl_crystal_size_mid 0.30
_exptl_crystal_size_min 0.20
_refine_diff_density_max 0.646
_refine_diff_density_min -0.471
_refine_diff_density_rms 0.063
_refine_ls_abs_structure_details 'Flack H D (1983), Acta Cryst. A39, 876-881'
_refine_ls_abs_structure_Flack -0.011(15)
_refine_ls_extinction_method none
_refine_ls_goodness_of_fit_ref 1.050
_refine_ls_hydrogen_treatment constr
_refine_ls_matrix_type full
_refine_ls_number_parameters 534
_refine_ls_number_reflns 9761
_refine_ls_number_restraints 0
_refine_ls_restrained_S_all 1.050
_refine_ls_R_factor_all 0.0390
_refine_ls_R_factor_gt 0.0330
_refine_ls_shift/su_max 0.002
_refine_ls_shift/su_mean 0.000
_refine_ls_structure_factor_coef Fsqd
_refine_ls_weighting_details 'calc w=1/[\s^2^(Fo^2^)+(0.0352P)^2^+2.7948P] where P=(Fo^2^+2Fc^2^)/3'
_refine_ls_weighting_scheme calc
_refine_ls_wR_factor_gt 0.0772
_refine_ls_wR_factor_ref 0.0809
_reflns_number_gt 8985
_reflns_number_total 9761
_reflns_threshold_expression >2sigma(I)
_cod_data_source_file om700542s-file001.cif
_cod_data_source_block ml251b
_cod_depositor_comments
;
The following automatic conversions were performed:
'_atom_site_symetry_multiplicity' tag replaced with
'_atom_site_symmetry_multiplicity'.

Automatic conversion script
Id: cif_correct_tags 1440 2010-10-19 06:21:57Z saulius 
;
_cod_original_sg_symbol_H-M P212121
_cod_database_code 4073694

loop_
_symmetry_equiv_pos_as_xyz
'x, y, z'
'-x+1/2, -y, z+1/2'
'x+1/2, -y+1/2, -z'
'-x, y+1/2, -z+1/2'

loop_
_atom_site_label
_atom_site_type_symbol
_atom_site_fract_x
_atom_site_fract_y
_atom_site_fract_z
_atom_site_U_iso_or_equiv
_atom_site_adp_type
_atom_site_occupancy
_atom_site_symmetry_multiplicity
_atom_site_calc_flag
_atom_site_refinement_flags
Pd Pd 0.73234(2) 0.451434(13) 0.831688(7) 0.02758(6) Uani 1 1 d .
Fe Fe 1.02391(4) 0.60078(2) 0.937443(14) 0.02497(9) Uani 1 1 d .
P P 0.78885(8) 0.43587(4) 0.90917(2) 0.02349(15) Uani 1 1 d .
O O 0.9276(2) 0.50806(15) 0.81491(7) 0.0360(5) Uani 1 1 d .
N N 1.1347(3) 0.5744(2) 0.81325(9) 0.0412(7) Uani 1 1 d .
H1N H 1.2173 0.5918 0.8271 0.049 Uiso 1 1 d R
C1 C 1.0622(3) 0.51409(18) 0.88686(10) 0.0260(6) Uani 1 1 d .
C2 C 0.9613(3) 0.48084(17) 0.92036(9) 0.0236(5) Uani 1 1 d .
C3 C 1.0305(3) 0.48106(17) 0.96478(10) 0.0275(6) Uani 1 1 d .
H3 H 0.9904 0.4632 0.9929 0.033 Uiso 1 1 calc R
C4 C 1.1695(3) 0.51264(19) 0.95957(11) 0.0301(6) Uani 1 1 d .
H4 H 1.2360 0.5185 0.9834 0.036 Uiso 1 1 calc R
C5 C 1.1904(3) 0.53385(18) 0.91169(10) 0.0288(6) Uani 1 1 d .
H5 H 1.2723 0.5565 0.8987 0.035 Uiso 1 1 calc R
C6 C 0.8708(4) 0.6905(2) 0.92570(14) 0.0434(9) Uani 1 1 d .
H6 H 0.7881 0.6833 0.9084 0.052 Uiso 1 1 calc R
C7 C 0.8864(4) 0.6763(2) 0.97382(13) 0.0427(8) Uani 1 1 d .
H7 H 0.8157 0.6580 0.9941 0.051 Uiso 1 1 calc R
C8 C 1.0282(4) 0.6948(2) 0.98628(12) 0.0416(8) Uani 1 1 d .
H8 H 1.0671 0.6905 1.0162 0.050 Uiso 1 1 calc R
C9 C 1.1005(4) 0.7208(2) 0.94526(14) 0.0426(8) Uani 1 1 d .
H9 H 1.1950 0.7370 0.9433 0.051 Uiso 1 1 calc R
C10 C 1.0030(4) 0.71774(19) 0.90792(13) 0.0427(8) Uani 1 1 d .
H10 H 1.0223 0.7313 0.8768 0.051 Uiso 1 1 calc R
C11 C 1.0366(3) 0.53166(18) 0.83648(10) 0.0298(6) Uani 1 1 d .
C12 C 0.8106(3) 0.32801(18) 0.93015(10) 0.0267(6) Uani 1 1 d .
C13 C 0.6940(4) 0.2829(2) 0.94705(12) 0.0372(7) Uani 1 1 d .
H13 H 0.6065 0.3092 0.9502 0.045 Uiso 1 1 calc R
C14 C 0.7099(4) 0.1985(2) 0.95906(14) 0.0449(9) Uani 1 1 d .
H14 H 0.6325 0.1684 0.9703 0.054 Uiso 1 1 calc R
C15 C 0.8383(4) 0.1589(2) 0.95449(13) 0.0426(8) Uani 1 1 d .
H15 H 0.8474 0.1023 0.9624 0.051 Uiso 1 1 calc R
C16 C 0.9535(4) 0.20303(19) 0.93814(13) 0.0395(8) Uani 1 1 d .
H16 H 1.0407 0.1761 0.9353 0.047 Uiso 1 1 calc R
C17 C 0.9409(4) 0.28769(19) 0.92573(11) 0.0329(7) Uani 1 1 d .
H17 H 1.0191 0.3171 0.9145 0.039 Uiso 1 1 calc R
C18 C 0.6735(3) 0.48716(19) 0.95134(10) 0.0270(6) Uani 1 1 d .
C19 C 0.6793(4) 0.4693(2) 0.99912(11) 0.0347(7) Uani 1 1 d .
H19 H 0.7359 0.4255 1.0100 0.042 Uiso 1 1 calc R
C20 C 0.5999(4) 0.5172(2) 1.03044(12) 0.0429(8) Uani 1 1 d .
H20 H 0.6049 0.5059 1.0624 0.051 Uiso 1 1 calc R
C21 C 0.5139(4) 0.5812(2) 1.01441(13) 0.0430(9) Uani 1 1 d .
H21 H 0.4604 0.6126 1.0355 0.052 Uiso 1 1 calc R
C22 C 0.5071(3) 0.5989(2) 0.96707(13) 0.0396(8) Uani 1 1 d .
H22 H 0.4497 0.6426 0.9564 0.048 Uiso 1 1 calc R
C23 C 0.5855(3) 0.5520(2) 0.93546(11) 0.0313(6) Uani 1 1 d .
H23 H 0.5796 0.5636 0.9035 0.038 Uiso 1 1 calc R
C24 C 1.1228(4) 0.5947(3) 0.76305(12) 0.0497(10) Uani 1 1 d .
H24A H 1.0747 0.5485 0.7474 0.060 Uiso 1 1 calc R
H24B H 1.2174 0.5985 0.7499 0.060 Uiso 1 1 calc R
C25 C 1.0449(4) 0.6753(3) 0.75234(12) 0.0444(9) Uani 1 1 d .
C26 C 1.0886(5) 0.7235(3) 0.71413(14) 0.0581(12) Uani 1 1 d .
H26 H 1.1696 0.7085 0.6975 0.070 Uiso 1 1 calc R
C27 C 1.0111(7) 0.7938(3) 0.70092(16) 0.0727(16) Uani 1 1 d .
H27 H 1.0419 0.8257 0.6755 0.087 Uiso 1 1 calc R
C28 C 0.8887(7) 0.8182(3) 0.72441(18) 0.0719(15) Uani 1 1 d .
H28 H 0.8371 0.8651 0.7149 0.086 Uiso 1 1 calc R
C29 C 0.8469(5) 0.7705(3) 0.76216(16) 0.0596(11) Uani 1 1 d .
H29 H 0.7659 0.7855 0.7787 0.071 Uiso 1 1 calc R
C30 C 0.9248(4) 0.6995(2) 0.77600(13) 0.0465(9) Uani 1 1 d .
H30 H 0.8947 0.6682 0.8017 0.056 Uiso 1 1 calc R
C31 C 0.5218(3) 0.4048(2) 0.82385(12) 0.0357(7) Uani 1 1 d .
H31 H 0.4696 0.4571 0.8297 0.043 Uiso 1 1 d R
C32 C 0.5890(3) 0.3998(2) 0.77924(11) 0.0359(7) Uani 1 1 d .
H32 H 0.6194 0.3425 0.7652 0.043 Uiso 1 1 d R
C33 C 0.6429(4) 0.4737(2) 0.76010(11) 0.0390(8) Uani 1 1 d .
H33 H 0.5936 0.5356 0.7673 0.047 Uiso 1 1 d R
C34 C 0.4712(3) 0.3302(2) 0.85040(12) 0.0362(7) Uani 1 1 d .
C35 C 0.3804(4) 0.3408(3) 0.88853(14) 0.0477(9) Uani 1 1 d .
H35 H 0.3515 0.3948 0.8969 0.057 Uiso 1 1 calc R
C36 C 0.3324(4) 0.2723(3) 0.91406(14) 0.0555(11) Uani 1 1 d .
H36 H 0.2720 0.2807 0.9394 0.067 Uiso 1 1 calc R
C37 C 0.3737(4) 0.1916(3) 0.90215(15) 0.0579(11) Uani 1 1 d .
H37 H 0.3421 0.1456 0.9195 0.069 Uiso 1 1 calc R
C38 C 0.4614(5) 0.1801(3) 0.86475(15) 0.0552(10) Uani 1 1 d .
H38 H 0.4882 0.1257 0.8564 0.066 Uiso 1 1 calc R
C39 C 0.5115(4) 0.2477(2) 0.83886(13) 0.0433(8) Uani 1 1 d .
H39 H 0.5721 0.2383 0.8137 0.052 Uiso 1 1 calc R
C40 C 0.7444(4) 0.4795(2) 0.72133(10) 0.0402(8) Uani 1 1 d .
C41 C 0.8238(4) 0.4124(2) 0.70492(12) 0.0472(9) Uani 1 1 d .
H41 H 0.8072 0.3586 0.7167 0.057 Uiso 1 1 calc R
C42 C 0.9284(5) 0.4241(3) 0.67110(14) 0.0550(10) Uani 1 1 d .
H42 H 0.9820 0.3786 0.6608 0.066 Uiso 1 1 calc R
C43 C 0.9521(5) 0.5028(3) 0.65306(13) 0.0582(11) Uani 1 1 d .
H43 H 1.0228 0.5106 0.6308 0.070 Uiso 1 1 calc R
C44 C 0.8722(5) 0.5705(3) 0.66768(14) 0.0558(10) Uani 1 1 d .
H44 H 0.8876 0.6235 0.6547 0.067 Uiso 1 1 calc R
C45 C 0.7692(5) 0.5598(2) 0.70163(12) 0.0501(9) Uani 1 1 d .
H45 H 0.7159 0.6058 0.7115 0.060 Uiso 1 1 calc R
Cl Cl 0.46488(10) 0.69765(6) 0.82865(4) 0.0521(2) Uani 1 1 d .
O11 O 0.4567(6) 0.7385(4) 0.78852(19) 0.171(3) Uani 1 1 d .
O12 O 0.3434(6) 0.7245(4) 0.8563(3) 0.171(3) Uani 1 1 d .
O13 O 0.5897(5) 0.7143(4) 0.8514(2) 0.181(4) Uani 1 1 d .
O14 O 0.4390(4) 0.6109(2) 0.82961(15) 0.0873(11) Uani 1 1 d .
C50 C 0.5962(5) 0.9486(3) 0.88941(15) 0.0614(11) Uani 1 1 d .
O5 O 0.6819(5) 0.9662(4) 0.91891(13) 0.1168(17) Uani 1 1 d .
C51 C 0.4431(5) 0.9342(3) 0.90015(14) 0.0596(11) Uani 1 1 d .
H51A H 0.4201 0.8760 0.8949 0.089 Uiso 1 1 calc R
H51B H 0.3860 0.9690 0.8801 0.089 Uiso 1 1 calc R
H51C H 0.4249 0.9484 0.9323 0.089 Uiso 1 1 calc R
C52 C 0.6367(5) 0.9444(4) 0.83783(18) 0.0815(15) Uani 1 1 d .
H52A H 0.5935 0.9906 0.8214 0.122 Uiso 1 1 calc R
H52B H 0.6042 0.8921 0.8248 0.122 Uiso 1 1 calc R
H52C H 0.7378 0.9480 0.8348 0.122 Uiso 1 1 calc R

loop_
_atom_site_aniso_label
_atom_site_aniso_U_11
_atom_site_aniso_U_22
_atom_site_aniso_U_33
_atom_site_aniso_U_23
_atom_site_aniso_U_13
_atom_site_aniso_U_12
Pd 0.03614(11) 0.02412(10) 0.02250(10) -0.00207(8) -0.00565(9) -0.00078(9)
Fe 0.0311(2) 0.01941(18) 0.0244(2) -0.00069(16) -0.00194(17) -0.00205(16)
P 0.0286(4) 0.0212(3) 0.0207(3) -0.0004(3) -0.0026(3) -0.0013(3)
O 0.0467(13) 0.0363(12) 0.0249(11) -0.0001(9) -0.0035(9) -0.0142(10)
N 0.0357(14) 0.062(2) 0.0257(13) 0.0029(13) 0.0035(11) -0.0091(13)
C1 0.0274(14) 0.0212(13) 0.0293(15) -0.0010(11) 0.0010(11) 0.0007(11)
C2 0.0293(14) 0.0183(12) 0.0231(13) -0.0013(10) -0.0010(11) 0.0009(11)
C3 0.0332(15) 0.0214(13) 0.0280(14) 0.0023(11) -0.0039(12) -0.0023(12)
C4 0.0340(15) 0.0262(14) 0.0301(15) 0.0050(12) -0.0071(12) 0.0003(12)
C5 0.0287(14) 0.0256(15) 0.0323(15) 0.0006(12) -0.0012(11) -0.0015(11)
C6 0.0438(19) 0.0261(16) 0.060(2) -0.0063(16) -0.0130(17) 0.0106(14)
C7 0.051(2) 0.0270(16) 0.050(2) -0.0046(15) 0.0162(17) 0.0011(15)
C8 0.060(2) 0.0286(16) 0.0364(18) -0.0113(14) -0.0053(16) 0.0007(16)
C9 0.045(2) 0.0212(15) 0.062(2) -0.0050(15) 0.0022(17) -0.0096(14)
C10 0.068(2) 0.0196(14) 0.0407(19) 0.0040(13) 0.0045(18) 0.0044(15)
C11 0.0364(15) 0.0260(14) 0.0269(14) -0.0039(12) 0.0037(13) -0.0019(11)
C12 0.0328(15) 0.0216(13) 0.0256(14) 0.0003(11) -0.0061(12) -0.0011(11)
C13 0.0339(17) 0.0328(16) 0.0448(19) 0.0056(14) -0.0034(14) -0.0029(13)
C14 0.0421(19) 0.0356(18) 0.057(2) 0.0097(16) -0.0066(17) -0.0147(16)
C15 0.055(2) 0.0251(16) 0.048(2) 0.0059(15) -0.0035(17) -0.0033(15)
C16 0.0449(19) 0.0233(15) 0.050(2) -0.0005(14) 0.0036(16) 0.0034(14)
C17 0.0401(17) 0.0229(14) 0.0357(17) -0.0001(12) 0.0049(14) -0.0005(12)
C18 0.0281(14) 0.0256(14) 0.0272(14) -0.0030(11) -0.0008(11) -0.0043(11)
C19 0.0397(16) 0.0394(18) 0.0250(14) -0.0003(13) 0.0021(12) -0.0051(13)
C20 0.048(2) 0.052(2) 0.0295(17) -0.0104(15) 0.0111(14) -0.0134(17)
C21 0.0383(18) 0.0410(18) 0.050(2) -0.0214(16) 0.0151(16) -0.0127(15)
C22 0.0322(16) 0.0324(17) 0.054(2) -0.0154(15) 0.0017(14) -0.0010(14)
C23 0.0308(14) 0.0257(14) 0.0374(16) -0.0033(14) -0.0040(12) -0.0028(13)
C24 0.047(2) 0.077(3) 0.0257(17) 0.0007(18) 0.0093(15) -0.009(2)
C25 0.054(2) 0.051(2) 0.0285(17) 0.0062(15) -0.0060(16) -0.0240(17)
C26 0.069(3) 0.072(3) 0.034(2) 0.0051(19) -0.0003(19) -0.031(2)
C27 0.121(4) 0.056(3) 0.041(2) 0.020(2) -0.015(3) -0.044(3)
C28 0.107(4) 0.044(2) 0.064(3) 0.014(2) -0.024(3) -0.018(3)
C29 0.076(3) 0.042(2) 0.060(3) 0.001(2) -0.007(2) -0.013(2)
C30 0.056(2) 0.047(2) 0.0372(19) 0.0082(16) -0.0010(17) -0.0138(18)
C31 0.0301(14) 0.0350(16) 0.0419(19) -0.0077(14) -0.0105(14) 0.0028(13)
C32 0.0419(17) 0.0391(17) 0.0268(15) -0.0062(14) -0.0165(13) -0.0034(14)
C33 0.052(2) 0.0422(19) 0.0231(15) 0.0010(13) -0.0165(14) 0.0005(15)
C34 0.0285(15) 0.0427(18) 0.0374(17) -0.0087(14) -0.0068(13) -0.0005(14)
C35 0.0362(18) 0.060(2) 0.047(2) -0.0137(19) -0.0009(16) 0.0059(17)
C36 0.0328(18) 0.091(4) 0.042(2) 0.001(2) 0.0039(16) -0.014(2)
C37 0.048(2) 0.073(3) 0.052(2) 0.004(2) 0.0010(19) -0.028(2)
C38 0.065(3) 0.044(2) 0.057(2) -0.0052(18) 0.004(2) -0.019(2)
C39 0.0422(18) 0.0406(18) 0.047(2) -0.0096(16) 0.0094(16) -0.0083(15)
C40 0.061(2) 0.0368(16) 0.0223(14) 0.0010(12) -0.0156(15) -0.0055(16)
C41 0.069(2) 0.042(2) 0.0314(18) 0.0015(15) -0.0069(17) -0.0009(18)
C42 0.072(3) 0.062(3) 0.0316(18) -0.0066(18) -0.0039(19) -0.0028(19)
C43 0.073(3) 0.077(3) 0.0247(17) 0.0044(18) -0.0149(17) -0.020(2)
C44 0.083(3) 0.053(2) 0.0316(18) 0.0102(18) -0.017(2) -0.022(2)
C45 0.078(3) 0.0399(18) 0.0325(17) 0.0037(14) -0.0194(18) -0.010(2)
Cl 0.0448(4) 0.0415(5) 0.0699(6) 0.0248(5) -0.0100(5) -0.0089(4)
O11 0.110(3) 0.252(7) 0.151(5) 0.166(5) -0.023(3) -0.029(4)
O12 0.118(4) 0.176(6) 0.218(7) -0.078(5) 0.076(4) -0.023(4)
O13 0.099(3) 0.226(7) 0.218(6) 0.158(5) -0.095(4) -0.094(4)
O14 0.094(2) 0.0535(19) 0.114(3) 0.008(2) -0.017(2) 0.0022(18)
C50 0.077(3) 0.053(2) 0.055(3) 0.001(2) -0.018(2) -0.004(2)
O5 0.121(3) 0.153(4) 0.076(3) 0.022(3) -0.043(2) -0.060(3)
C51 0.068(3) 0.068(3) 0.043(2) 0.001(2) 0.0012(19) 0.004(2)
C52 0.063(3) 0.106(4) 0.076(3) -0.021(3) 0.009(2) -0.008(3)

loop_
_atom_type_symbol
_atom_type_description
_atom_type_scat_dispersion_real
_atom_type_scat_dispersion_imag
_atom_type_scat_source
C C 0.0033 0.0016 'International Tables Vol C Tables 4.2.6.8 and 6.1.1.4'
H H 0.0000 0.0000 'International Tables Vol C Tables 4.2.6.8 and 6.1.1.4'
N N 0.0061 0.0033 'International Tables Vol C Tables 4.2.6.8 and 6.1.1.4'
O O 0.0106 0.0060 'International Tables Vol C Tables 4.2.6.8 and 6.1.1.4'
P P 0.1023 0.0942 'International Tables Vol C Tables 4.2.6.8 and 6.1.1.4'
Cl Cl 0.1484 0.1585 'International Tables Vol C Tables 4.2.6.8 and 6.1.1.4'
Fe Fe 0.3463 0.8444 'International Tables Vol C Tables 4.2.6.8 and 6.1.1.4'
Pd Pd -0.9988 1.0072 'International Tables Vol C Tables 4.2.6.8 and 6.1.1.4'

loop_
_geom_angle_atom_site_label_1
_geom_angle_atom_site_label_2
_geom_angle_atom_site_label_3
_geom_angle
O Pd C31 160.07(11)
O Pd C32 123.27(11)
C31 Pd C32 38.57(13)
O Pd C33 93.19(11)
C31 Pd C33 66.89(13)
C32 Pd C33 36.68(13)
O Pd P 93.52(6)
C31 Pd P 106.34(9)
C32 Pd P 140.21(10)
C33 Pd P 170.73(10)
C1 Fe C5 41.45(11)
C1 Fe C8 168.10(15)
C5 Fe C8 127.76(14)
C1 Fe C10 109.84(13)
C5 Fe C10 113.52(14)
C8 Fe C10 67.71(14)
C1 Fe C9 130.19(14)
C5 Fe C9 104.57(14)
C8 Fe C9 40.52(15)
C10 Fe C9 40.23(15)
C1 Fe C7 150.55(14)
C5 Fe C7 167.92(14)
C8 Fe C7 40.53(16)
C10 Fe C7 67.49(15)
C9 Fe C7 67.99(15)
C1 Fe C2 41.64(11)
C5 Fe C2 69.69(11)
C8 Fe C2 147.73(13)
C10 Fe C2 135.66(13)
C9 Fe C2 171.74(14)
C7 Fe C2 118.68(13)
C1 Fe C3 68.73(12)
C5 Fe C3 68.34(12)
C8 Fe C3 114.57(13)
C10 Fe C3 175.68(14)
C9 Fe C3 143.82(14)
C7 Fe C3 111.58(14)
C2 Fe C3 40.65(11)
C1 Fe C6 118.65(14)
C5 Fe C6 147.77(14)
C8 Fe C6 67.64(15)
C10 Fe C6 40.36(16)
C9 Fe C6 67.84(15)
C7 Fe C6 39.82(16)
C2 Fe C6 113.61(13)
C3 Fe C6 136.31(14)
C1 Fe C4 68.79(12)
C5 Fe C4 40.59(12)
C8 Fe C4 105.87(14)
C10 Fe C4 143.66(15)
C9 Fe C4 111.20(14)
C7 Fe C4 131.67(14)
C2 Fe C4 68.64(12)
C3 Fe C4 40.17(12)
C6 Fe C4 171.48(14)
C2 P C18 104.29(13)
C2 P C12 102.16(13)
C18 P C12 105.71(14)
C2 P Pd 109.79(9)
C18 P Pd 116.87(10)
C12 P Pd 116.39(10)
C11 O Pd 137.1(2)
C11 N C24 123.0(3)
C11 N H1N 122.3
C24 N H1N 114.7
C5 C1 C2 108.0(2)
C5 C1 C11 125.0(3)
C2 C1 C11 126.8(3)
C5 C1 Fe 69.59(17)
C2 C1 Fe 70.13(16)
C11 C1 Fe 122.2(2)
C3 C2 C1 106.4(3)
C3 C2 P 124.9(2)
C1 C2 P 128.3(2)
C3 C2 Fe 69.78(16)
C1 C2 Fe 68.23(16)
P C2 Fe 131.94(15)
C4 C3 C2 109.5(3)
C4 C3 Fe 70.16(16)
C2 C3 Fe 69.58(16)
C4 C3 H3 125.3
C2 C3 H3 125.3
Fe C3 H3 126.6
C3 C4 C5 108.3(3)
C3 C4 Fe 69.68(17)
C5 C4 Fe 68.72(17)
C3 C4 H4 125.9
C5 C4 H4 125.9
Fe C4 H4 127.3
C4 C5 C1 107.8(3)
C4 C5 Fe 70.70(18)
C1 C5 Fe 68.96(16)
C4 C5 H5 126.1
C1 C5 H5 126.1
Fe C5 H5 125.8
C7 C6 C10 107.9(3)
C7 C6 Fe 69.8(2)
C10 C6 Fe 69.46(19)
C7 C6 H6 126.0
C10 C6 H6 126.0
Fe C6 H6 126.3
C6 C7 C8 108.2(3)
C6 C7 Fe 70.4(2)
C8 C7 Fe 69.40(19)
C6 C7 H7 125.9
C8 C7 H7 125.9
Fe C7 H7 125.9
C9 C8 C7 108.0(3)
C9 C8 Fe 70.07(19)
C7 C8 Fe 70.07(19)
C9 C8 H8 126.0
C7 C8 H8 126.0
Fe C8 H8 125.4
C10 C9 C8 107.4(3)
C10 C9 Fe 69.80(18)
C8 C9 Fe 69.41(18)
C10 C9 H9 126.3
C8 C9 H9 126.3
Fe C9 H9 126.1
C9 C10 C6 108.4(3)
C9 C10 Fe 69.97(19)
C6 C10 Fe 70.18(19)
C9 C10 H10 125.8
C6 C10 H10 125.8
Fe C10 H10 125.7
O C11 N 118.7(3)
O C11 C1 123.5(3)
N C11 C1 117.8(3)
C17 C12 C13 119.4(3)
C17 C12 P 120.1(2)
C13 C12 P 120.3(2)
C14 C13 C12 119.5(3)
C14 C13 H13 120.2
C12 C13 H13 120.2
C15 C14 C13 120.8(3)
C15 C14 H14 119.6
C13 C14 H14 119.6
C14 C15 C16 119.9(3)
C14 C15 H15 120.0
C16 C15 H15 120.0
C15 C16 C17 120.5(3)
C15 C16 H16 119.7
C17 C16 H16 119.7
C12 C17 C16 119.7(3)
C12 C17 H17 120.1
C16 C17 H17 120.1
C19 C18 C23 119.4(3)
C19 C18 P 122.2(2)
C23 C18 P 118.1(2)
C20 C19 C18 119.7(3)
C20 C19 H19 120.1
C18 C19 H19 120.1
C21 C20 C19 120.4(3)
C21 C20 H20 119.8
C19 C20 H20 119.8
C20 C21 C22 120.1(3)
C20 C21 H21 120.0
C22 C21 H21 120.0
C21 C22 C23 120.2(3)
C21 C22 H22 119.9
C23 C22 H22 119.9
C22 C23 C18 120.2(3)
C22 C23 H23 119.9
C18 C23 H23 119.9
N C24 C25 114.9(3)
N C24 H24A 108.6
C25 C24 H24A 108.6
N C24 H24B 108.6
C25 C24 H24B 108.6
H24A C24 H24B 107.5
C30 C25 C26 118.3(4)
C30 C25 C24 122.8(3)
C26 C25 C24 118.6(4)
C27 C26 C25 119.8(5)
C27 C26 H26 120.1
C25 C26 H26 120.1
C26 C27 C28 122.1(4)
C26 C27 H27 118.9
C28 C27 H27 118.9
C29 C28 C27 117.6(5)
C29 C28 H28 121.2
C27 C28 H28 121.2
C28 C29 C30 120.8(5)
C28 C29 H29 119.6
C30 C29 H29 119.6
C25 C30 C29 121.3(4)
C25 C30 H30 119.3
C29 C30 H30 119.3
C32 C31 C34 123.7(3)
C32 C31 Pd 72.41(18)
C34 C31 Pd 121.5(2)
C32 C31 H31 115.0
C34 C31 H31 115.3
Pd C31 H31 99.1
C33 C32 C31 117.8(3)
C33 C32 Pd 74.01(18)
C31 C32 Pd 69.02(17)
C33 C32 H32 119.1
C31 C32 H32 121.4
Pd C32 H32 115.1
C32 C33 C40 126.0(3)
C32 C33 Pd 69.32(17)
C40 C33 Pd 116.9(2)
C32 C33 H33 121.5
C40 C33 H33 111.1
Pd C33 H33 97.5
C35 C34 C39 117.6(3)
C35 C34 C31 119.9(3)
C39 C34 C31 122.5(3)
C36 C35 C34 121.1(4)
C36 C35 H35 119.5
C34 C35 H35 119.5
C37 C36 C35 120.4(4)
C37 C36 H36 119.8
C35 C36 H36 119.8
C38 C37 C36 119.3(4)
C38 C37 H37 120.4
C36 C37 H37 120.4
C37 C38 C39 121.4(4)
C37 C38 H38 119.3
C39 C38 H38 119.3
C38 C39 C34 120.3(4)
C38 C39 H39 119.8
C34 C39 H39 119.8
C41 C40 C45 118.0(4)
C41 C40 C33 124.2(3)
C45 C40 C33 117.7(3)
C40 C41 C42 121.0(4)
C40 C41 H41 119.5
C42 C41 H41 119.5
C43 C42 C41 119.9(4)
C43 C42 H42 120.0
C41 C42 H42 120.0
C42 C43 C44 120.5(4)
C42 C43 H43 119.8
C44 C43 H43 119.8
C43 C44 C45 120.1(4)
C43 C44 H44 119.9
C45 C44 H44 119.9
C44 C45 C40 120.4(4)
C44 C45 H45 119.8
C40 C45 H45 119.8
O11 Cl O13 111.5(3)
O11 Cl O14 119.4(4)
O13 Cl O14 109.3(3)
O11 Cl O12 106.3(4)
O13 Cl O12 111.3(4)
O14 Cl O12 98.1(3)
O5 C50 C51 122.9(5)
O5 C50 C52 121.3(5)
C51 C50 C52 115.7(4)
C50 C51 H51A 109.5
C50 C51 H51B 109.5
H51A C51 H51B 109.5
C50 C51 H51C 109.5
H51A C51 H51C 109.5
H51B C51 H51C 109.5
C50 C52 H52A 109.5
C50 C52 H52B 109.5
H52A C52 H52B 109.5
C50 C52 H52C 109.5
H52A C52 H52C 109.5
H52B C52 H52C 109.5

loop_
_geom_bond_atom_site_label_1
_geom_bond_atom_site_label_2
_geom_bond_distance
Pd O 2.106(2)
Pd C31 2.133(3)
Pd C32 2.177(3)
Pd C33 2.237(3)
Pd P 2.2863(7)
Fe C1 2.025(3)
Fe C5 2.033(3)
Fe C8 2.040(3)
Fe C10 2.046(3)
Fe C9 2.049(3)
Fe C7 2.049(3)
Fe C2 2.051(3)
Fe C3 2.053(3)
Fe C6 2.056(3)
Fe C4 2.060(3)
P C2 1.806(3)
P C18 1.815(3)
P C12 1.824(3)
O C11 1.255(4)
N C11 1.326(4)
N C24 1.471(4)
N H1N 0.9162
C1 C5 1.436(4)
C1 C2 1.449(4)
C1 C11 1.483(4)
C2 C3 1.425(4)
C3 C4 1.412(4)
C3 H3 0.9300
C4 C5 1.420(4)
C4 H4 0.9300
C5 H5 0.9300
C6 C7 1.398(5)
C6 C10 1.415(5)
C6 H6 0.9300
C7 C8 1.416(5)
C7 H7 0.9300
C8 C9 1.416(5)
C8 H8 0.9300
C9 C10 1.408(5)
C9 H9 0.9300
C10 H10 0.9300
C12 C17 1.391(4)
C12 C13 1.399(4)
C13 C14 1.390(5)
C13 H13 0.9300
C14 C15 1.371(5)
C14 H14 0.9300
C15 C16 1.375(5)
C15 H15 0.9300
C16 C17 1.394(4)
C16 H16 0.9300
C17 H17 0.9300
C18 C19 1.393(4)
C18 C23 1.397(4)
C19 C20 1.391(5)
C19 H19 0.9300
C20 C21 1.379(5)
C20 H20 0.9300
C21 C22 1.380(5)
C21 H21 0.9300
C22 C23 1.384(4)
C22 H22 0.9300
C23 H23 0.9300
C24 C25 1.505(6)
C24 H24A 0.9700
C24 H24B 0.9700
C25 C30 1.374(6)
C25 C26 1.394(5)
C26 C27 1.387(7)
C26 H26 0.9300
C27 C28 1.390(8)
C27 H27 0.9300
C28 C29 1.373(7)
C28 H28 0.9300
C29 C30 1.402(6)
C29 H29 0.9300
C30 H30 0.9300
C31 C32 1.424(5)
C31 C34 1.484(5)
C31 H31 0.9789
C32 C33 1.390(5)
C32 H32 1.0334
C33 C40 1.465(5)
C33 H33 1.1057
C34 C35 1.395(5)
C34 C39 1.401(5)
C35 C36 1.384(6)
C35 H35 0.9300
C36 C37 1.380(7)
C36 H36 0.9300
C37 C38 1.362(6)
C37 H37 0.9300
C38 C39 1.385(5)
C38 H38 0.9300
C39 H39 0.9300
C40 C41 1.384(5)
C40 C45 1.411(5)
C41 C42 1.392(6)
C41 H41 0.9300
C42 C43 1.368(6)
C42 H42 0.9300
C43 C44 1.376(6)
C43 H43 0.9300
C44 C45 1.383(6)
C44 H44 0.9300
C45 H45 0.9300
Cl O11 1.317(4)
Cl O13 1.372(4)
Cl O14 1.397(3)
Cl O12 1.455(5)
C50 O5 1.200(5)
C50 C51 1.495(6)
C50 C52 1.521(7)
C51 H51A 0.9600
C51 H51B 0.9600
C51 H51C 0.9600
C52 H52A 0.9600
C52 H52B 0.9600
C52 H52C 0.9600
